data_4328789
loop_
_publ_author_name
'Lijuan Yan'
'Haidong Liu'
'Junfeng Wang'
'Yong Zhang'
'Qi Shen'

_publ_contact_author_email qshen@suda.edu.cn
_publ_contact_author_fax 86-512-65880305
_publ_contact_author_name 'Dr. Qi Shen'
_publ_contact_author_phone 86-512-65880306
_publ_section_title
;
 Divalent Lanthanide Complexes Supported by the Bridged Bis(amidinates) L
 [L = Me3SiN(Ph)CN(CH2)3NC(Ph)NSiMe3]: Synthesis, Molecular Structures and
 One-Electron-Transfer Reactions
;
_journal_name_full 'Inorganic Chemistry'
_journal_page_first 4151
_journal_page_last 4160
_journal_paper_doi 10.1021/ic202505d
_journal_volume 51
_journal_year 2012
_chemical_absolute_configuration unk
_chemical_formula_moiety 'C54 H84 Eu2 N8 O2 Si4'
_chemical_formula_sum 'C54 H84 Eu2 N8 O2 Si4'
_chemical_formula_weight 1293.57
_chemical_name_systematic
; 
 ? 
;
_space_group_IT_number 33
_symmetry_cell_setting orthorhombic
_symmetry_Int_Tables_number 33
_symmetry_space_group_name_Hall 'P 2c -2n'
_symmetry_space_group_name_H-M 'P n a 21'
_atom_sites_solution_hydrogens geom
_atom_sites_solution_primary direct
_atom_sites_solution_secondary difmap
_audit_creation_method SHELXL-97
_cell_angle_alpha 90.00
_cell_angle_beta 90.00
_cell_angle_gamma 90.00
_cell_formula_units_Z 4
_cell_length_a 21.584(2)
_cell_length_b 10.4967(10)
_cell_length_c 27.416(3)
_cell_measurement_reflns_used 19455
_cell_measurement_temperature 223(2)
_cell_measurement_theta_max 27.5
_cell_measurement_theta_min 3.1
_cell_volume 6211.4(11)
_computing_cell_refinement CrystalClear
_computing_data_collection CrystalClear
_computing_data_reduction CrystalStructure
_computing_structure_refinement 'SHELXL-97 (Sheldrick, 1997)'
_computing_structure_solution 'SHELXS-97 (Sheldrick, 1990)'
_diffrn_ambient_temperature 223(2)
_diffrn_detector_area_resol_mean 14.63
_diffrn_measured_fraction_theta_full 0.993
_diffrn_measured_fraction_theta_max 0.993
_diffrn_measurement_device_type 'Rigaku Saturn'
_diffrn_measurement_method \w
_diffrn_radiation_monochromator graphite
_diffrn_radiation_source 'fine-focus sealed tube'
_diffrn_radiation_type MoK\a
_diffrn_radiation_wavelength 0.71075
_diffrn_reflns_av_R_equivalents 0.0876
_diffrn_reflns_av_sigmaI/netI 0.1260
_diffrn_reflns_limit_h_max 24
_diffrn_reflns_limit_h_min -26
_diffrn_reflns_limit_k_max 12
_diffrn_reflns_limit_k_min -11
_diffrn_reflns_limit_l_max 24
_diffrn_reflns_limit_l_min -33
_diffrn_reflns_number 21771
_diffrn_reflns_theta_full 25.50
_diffrn_reflns_theta_max 25.50
_diffrn_reflns_theta_min 3.09
_exptl_absorpt_coefficient_mu 2.121
_exptl_absorpt_correction_T_max 0.844
_exptl_absorpt_correction_T_min 0.555
_exptl_absorpt_correction_type multi-scan
_exptl_absorpt_process_details 'Jacobson, R. (1998) Private communication'
_exptl_crystal_colour yellow
_exptl_crystal_density_diffrn 1.383
_exptl_crystal_description prism
_exptl_crystal_F_000 2648
_exptl_crystal_size_max 0.40
_exptl_crystal_size_mid 0.10
_exptl_crystal_size_min 0.08
_refine_diff_density_max 0.662
_refine_diff_density_min -1.133
_refine_diff_density_rms 0.133
_refine_ls_abs_structure_details 'Flack H D (1983), Acta Cryst. A39, 876-881'
_refine_ls_abs_structure_Flack 0.00(2)
_refine_ls_extinction_method none
_refine_ls_goodness_of_fit_ref 1.111
_refine_ls_hydrogen_treatment constr
_refine_ls_matrix_type full
_refine_ls_number_parameters 608
_refine_ls_number_reflns 9403
_refine_ls_number_restraints 11
_refine_ls_restrained_S_all 1.110
_refine_ls_R_factor_all 0.0986
_refine_ls_R_factor_gt 0.0729
_refine_ls_shift/su_max 0.001
_refine_ls_shift/su_mean 0.000
_refine_ls_structure_factor_coef Fsqd
_refine_ls_weighting_details 'calc w=1/[\s^2^(Fo^2^)+(0.0262P)^2^+0.0000P] where P=(Fo^2^+2Fc^2^)/3'
_refine_ls_weighting_scheme calc
_refine_ls_wR_factor_gt 0.1160
_refine_ls_wR_factor_ref 0.1299
_reflns_number_gt 7188
_reflns_number_total 9403
_reflns_threshold_expression >2sigma(I)
_cod_data_source_file ic202505d_si_002_3.cif
_cod_data_source_block complex4
_cod_original_cell_volume 6211.3(11)
_cod_database_code 4328789

loop_
_symmetry_equiv_pos_as_xyz
'x, y, z'
'-x+1/2, y+1/2, z+1/2'
'x+1/2, -y+1/2, z'
'-x, -y, z+1/2'

loop_
_atom_site_label
_atom_site_type_symbol
_atom_site_fract_x
_atom_site_fract_y
_atom_site_fract_z
_atom_site_U_iso_or_equiv
_atom_site_adp_type
_atom_site_occupancy
_atom_site_symmetry_multiplicity
_atom_site_calc_flag
_atom_site_refinement_flags
_atom_site_disorder_assembly
_atom_site_disorder_group
Eu1 Eu 0.40302(3) 0.08563(6) 0.82330(3) 0.03735(18) Uani 1 1 d . A .
Eu2 Eu 0.31586(3) 0.10031(6) 0.71495(3) 0.03757(19) Uani 1 1 d . A .
Si1 Si 0.4350(2) -0.1625(4) 0.70474(19) 0.0512(12) Uani 1 1 d . A .
Si2 Si 0.40512(19) 0.1427(4) 0.97188(18) 0.0472(12) Uani 1 1 d . A .
Si3 Si 0.24603(19) -0.1101(4) 0.83517(18) 0.0539(12) Uani 1 1 d . A .
Si4 Si 0.3236(2) 0.1508(4) 0.56604(18) 0.0492(12) Uani 1 1 d . A .
O1 O 0.4848(5) -0.0789(11) 0.8484(5) 0.071(4) Uani 1 1 d . . .
O2 O 0.2140(5) -0.0052(12) 0.6828(4) 0.066(3) Uani 1 1 d D . .
N1 N 0.4260(5) -0.0119(10) 0.7282(4) 0.041(3) Uani 1 1 d . . .
N2 N 0.4344(5) 0.2016(10) 0.7424(5) 0.038(3) Uani 1 1 d . . .
N3 N 0.4149(5) 0.1818(11) 0.9113(5) 0.035(3) Uani 1 1 d . . .
N4 N 0.4563(5) 0.2866(10) 0.8461(5) 0.045(3) Uani 1 1 d . . .
N5 N 0.2822(4) 0.0251(10) 0.8124(5) 0.041(3) Uani 1 1 d . . .
N6 N 0.3024(5) 0.2321(11) 0.7959(5) 0.040(3) Uani 1 1 d . . .
N7 N 0.3221(5) 0.1952(14) 0.6252(6) 0.049(4) Uani 1 1 d . . .
N8 N 0.2893(5) 0.3204(11) 0.6904(5) 0.049(3) Uani 1 1 d . . .
C1 C 0.4557(6) 0.1006(12) 0.7206(5) 0.032(3) Uani 1 1 d . A .
C2 C 0.4376(6) 0.2951(14) 0.8912(6) 0.040(4) Uani 1 1 d . A .
C3 C 0.4605(6) 0.3278(12) 0.7339(5) 0.041(4) Uani 1 1 d . A .
H3A H 0.4266 0.3896 0.7321 0.050 Uiso 1 1 calc R . .
H3B H 0.4815 0.3277 0.7022 0.050 Uiso 1 1 calc R . .
C4 C 0.5071(6) 0.3724(13) 0.7732(5) 0.042(4) Uani 1 1 d . . .
H4A H 0.5384 0.3059 0.7778 0.050 Uiso 1 1 calc R A .
H4B H 0.5283 0.4490 0.7614 0.050 Uiso 1 1 calc R . .
C5 C 0.4772(5) 0.4022(11) 0.8227(6) 0.035(3) Uani 1 1 d . A .
H5A H 0.5074 0.4453 0.8437 0.042 Uiso 1 1 calc R . .
H5B H 0.4420 0.4597 0.8179 0.042 Uiso 1 1 calc R . .
C6 C 0.5077(6) 0.1103(15) 0.6826(6) 0.044(4) Uani 1 1 d . . .
C7 C 0.5675(6) 0.0868(14) 0.6981(6) 0.052(4) Uani 1 1 d . A .
H7 H 0.5760 0.0683 0.7310 0.063 Uiso 1 1 calc R . .
C8 C 0.6157(7) 0.092(2) 0.6630(7) 0.073(6) Uani 1 1 d . . .
H8 H 0.6566 0.0723 0.6723 0.088 Uiso 1 1 calc R A .
C9 C 0.6035(8) 0.1233(19) 0.6168(8) 0.076(6) Uani 1 1 d . A .
H9 H 0.6361 0.1305 0.5942 0.091 Uiso 1 1 calc R . .
C10 C 0.5432(7) 0.1456(17) 0.6020(7) 0.066(5) Uani 1 1 d . . .
H10 H 0.5346 0.1643 0.5692 0.079 Uiso 1 1 calc R A .
C11 C 0.4961(7) 0.1402(15) 0.6354(6) 0.050(4) Uani 1 1 d . A .
H11 H 0.4553 0.1575 0.6255 0.060 Uiso 1 1 calc R . .
C12 C 0.4360(6) 0.4105(15) 0.9213(6) 0.046(4) Uani 1 1 d . . .
C13 C 0.3847(7) 0.4846(16) 0.9219(5) 0.050(4) Uani 1 1 d . A .
H13 H 0.3505 0.4610 0.9026 0.060 Uiso 1 1 calc R . .
C14 C 0.3808(8) 0.5979(16) 0.9508(7) 0.066(5) Uani 1 1 d . . .
H14 H 0.3459 0.6513 0.9494 0.079 Uiso 1 1 calc R A .
C15 C 0.4319(11) 0.6265(19) 0.9820(7) 0.082(7) Uani 1 1 d . A .
H15 H 0.4301 0.6957 1.0037 0.098 Uiso 1 1 calc R . .
C16 C 0.4849(9) 0.5493(19) 0.9796(8) 0.082(6) Uani 1 1 d . . .
H16 H 0.5194 0.5699 0.9990 0.098 Uiso 1 1 calc R A .
C17 C 0.4879(8) 0.4437(16) 0.9496(6) 0.058(5) Uani 1 1 d . A .
H17 H 0.5243 0.3946 0.9480 0.070 Uiso 1 1 calc R . .
C18 C 0.4859(7) -0.1822(16) 0.6487(7) 0.063(5) Uani 1 1 d . . .
H18A H 0.4714 -0.1260 0.6231 0.094 Uiso 1 1 calc R A .
H18B H 0.4840 -0.2698 0.6375 0.094 Uiso 1 1 calc R . .
H18C H 0.5284 -0.1609 0.6570 0.094 Uiso 1 1 calc R . .
C19 C 0.3546(6) -0.2119(14) 0.6882(6) 0.051(4) Uani 1 1 d . . .
H19A H 0.3348 -0.2507 0.7162 0.076 Uiso 1 1 calc R A .
H19B H 0.3562 -0.2729 0.6616 0.076 Uiso 1 1 calc R . .
H19C H 0.3311 -0.1377 0.6780 0.076 Uiso 1 1 calc R . .
C20 C 0.4667(10) -0.2727(14) 0.7498(7) 0.082(6) Uani 1 1 d . . .
H20A H 0.5095 -0.2502 0.7566 0.123 Uiso 1 1 calc R A .
H20B H 0.4650 -0.3589 0.7371 0.123 Uiso 1 1 calc R . .
H20C H 0.4427 -0.2675 0.7796 0.123 Uiso 1 1 calc R . .
C21 C 0.4817(7) 0.113(2) 1.0016(7) 0.081(6) Uani 1 1 d . . .
H21A H 0.5043 0.0489 0.9833 0.121 Uiso 1 1 calc R A .
H21B H 0.4752 0.0827 1.0347 0.121 Uiso 1 1 calc R . .
H21C H 0.5054 0.1913 1.0024 0.121 Uiso 1 1 calc R . .
C22 C 0.3580(7) -0.0071(15) 0.9725(7) 0.061(5) Uani 1 1 d . . .
H22A H 0.3145 0.0139 0.9688 0.092 Uiso 1 1 calc R A .
H22B H 0.3642 -0.0512 1.0032 0.092 Uiso 1 1 calc R . .
H22C H 0.3709 -0.0617 0.9458 0.092 Uiso 1 1 calc R . .
C23 C 0.3619(8) 0.2563(18) 1.0124(6) 0.073(6) Uani 1 1 d . . .
H23A H 0.3898 0.3225 1.0236 0.110 Uiso 1 1 calc R A .
H23B H 0.3454 0.2105 1.0402 0.110 Uiso 1 1 calc R . .
H23C H 0.3281 0.2946 0.9942 0.110 Uiso 1 1 calc R . .
C24 C 0.2699(5) 0.1489(11) 0.8219(6) 0.035(3) Uani 1 1 d . A .
C25 C 0.3127(6) 0.3115(16) 0.6458(7) 0.048(4) Uani 1 1 d . A .
C26 C 0.2938(7) 0.3733(14) 0.8042(6) 0.056(5) Uani 1 1 d . A .
H26A H 0.3343 0.4155 0.8055 0.067 Uiso 1 1 calc R . .
H26B H 0.2728 0.3875 0.8355 0.067 Uiso 1 1 calc R . .
C27 C 0.2540(7) 0.4313(13) 0.7615(6) 0.048(4) Uani 1 1 d . . .
H27A H 0.2173 0.3773 0.7575 0.058 Uiso 1 1 calc R A .
H27B H 0.2393 0.5152 0.7721 0.058 Uiso 1 1 calc R . .
C28 C 0.2837(6) 0.4475(11) 0.7115(7) 0.049(4) Uani 1 1 d . A .
H28A H 0.2579 0.5018 0.6907 0.059 Uiso 1 1 calc R . .
H28B H 0.3247 0.4870 0.7147 0.059 Uiso 1 1 calc R . .
C29 C 0.2219(7) 0.1920(15) 0.8572(6) 0.051(4) Uani 1 1 d . . .
C30 C 0.1598(6) 0.1960(13) 0.8455(6) 0.054(4) Uani 1 1 d . A .
H30 H 0.1464 0.1705 0.8144 0.064 Uiso 1 1 calc R . .
C31 C 0.1165(7) 0.2385(17) 0.8805(7) 0.066(5) Uani 1 1 d . . .
H31 H 0.0740 0.2401 0.8732 0.079 Uiso 1 1 calc R A .
C32 C 0.1369(8) 0.277(2) 0.9248(8) 0.082(6) Uani 1 1 d . A .
H32 H 0.1082 0.3062 0.9481 0.098 Uiso 1 1 calc R . .
C33 C 0.1990(7) 0.2737(15) 0.9362(7) 0.056(4) Uani 1 1 d . . .
H33 H 0.2126 0.3014 0.9670 0.068 Uiso 1 1 calc R A .
C34 C 0.2409(7) 0.2302(16) 0.9026(6) 0.052(4) Uani 1 1 d . A .
H34 H 0.2832 0.2265 0.9108 0.062 Uiso 1 1 calc R . .
C35 C 0.3321(8) 0.4256(16) 0.6141(8) 0.063(2) Uani 1 1 d . . .
C36 C 0.3917(8) 0.4590(15) 0.6092(7) 0.063(2) Uani 1 1 d . A .
H36 H 0.4219 0.4111 0.6259 0.076 Uiso 1 1 calc R . .
C37 C 0.4115(8) 0.5625(15) 0.5802(7) 0.063(2) Uani 1 1 d . . .
H37 H 0.4534 0.5847 0.5769 0.076 Uiso 1 1 calc R A .
C38 C 0.3660(7) 0.6268(16) 0.5578(7) 0.063(2) Uani 1 1 d . A .
H38 H 0.3771 0.6951 0.5375 0.076 Uiso 1 1 calc R . .
C39 C 0.3065(8) 0.6001(16) 0.5627(7) 0.063(2) Uani 1 1 d . . .
H39 H 0.2764 0.6505 0.5472 0.076 Uiso 1 1 calc R A .
C40 C 0.2899(8) 0.4989(15) 0.5903(7) 0.063(2) Uani 1 1 d . A .
H40 H 0.2476 0.4786 0.5931 0.076 Uiso 1 1 calc R . .
C41 C 0.1849(9) -0.1620(18) 0.7907(6) 0.083(6) Uani 1 1 d . . .
H41A H 0.1546 -0.0946 0.7869 0.125 Uiso 1 1 calc R A .
H41B H 0.1647 -0.2381 0.8028 0.125 Uiso 1 1 calc R . .
H41C H 0.2040 -0.1800 0.7594 0.125 Uiso 1 1 calc R . .
C42 C 0.2086(7) -0.1010(16) 0.8961(6) 0.062(5) Uani 1 1 d . . .
H42A H 0.2353 -0.0546 0.9184 0.093 Uiso 1 1 calc R A .
H42B H 0.2018 -0.1864 0.9085 0.093 Uiso 1 1 calc R . .
H42C H 0.1692 -0.0572 0.8933 0.093 Uiso 1 1 calc R . .
C43 C 0.3083(8) -0.2352(16) 0.8388(8) 0.084(6) Uani 1 1 d . . .
H43A H 0.3259 -0.2487 0.8067 0.126 Uiso 1 1 calc R A .
H43B H 0.2906 -0.3143 0.8507 0.126 Uiso 1 1 calc R . .
H43C H 0.3405 -0.2071 0.8610 0.126 Uiso 1 1 calc R . .
C44 C 0.3803(7) 0.2310(17) 0.5251(6) 0.066(5) Uani 1 1 d . . .
H44A H 0.3630 0.3108 0.5136 0.099 Uiso 1 1 calc R A .
H44B H 0.3892 0.1763 0.4975 0.099 Uiso 1 1 calc R . .
H44C H 0.4183 0.2477 0.5429 0.099 Uiso 1 1 calc R . .
C45 C 0.2462(8) 0.175(2) 0.5370(8) 0.109(9) Uani 1 1 d . . .
H45A H 0.2436 0.1247 0.5074 0.163 Uiso 1 1 calc R A .
H45B H 0.2409 0.2645 0.5290 0.163 Uiso 1 1 calc R . .
H45C H 0.2139 0.1489 0.5594 0.163 Uiso 1 1 calc R . .
C46 C 0.3412(9) -0.0236(16) 0.5631(6) 0.075(6) Uani 1 1 d . . .
H46A H 0.3722 -0.0446 0.5874 0.113 Uiso 1 1 calc R A .
H46B H 0.3567 -0.0448 0.5309 0.113 Uiso 1 1 calc R . .
H46C H 0.3037 -0.0717 0.5695 0.113 Uiso 1 1 calc R . .
C47 C 0.4878(9) -0.1856(19) 0.8820(9) 0.091(7) Uani 1 1 d . . .
H47A H 0.4636 -0.2575 0.8694 0.109 Uiso 1 1 calc R . .
H47B H 0.4710 -0.1612 0.9139 0.109 Uiso 1 1 calc R . .
C48 C 0.5527(8) -0.2206(19) 0.8864(8) 0.081(6) Uani 1 1 d . . .
H48A H 0.5639 -0.2839 0.8617 0.097 Uiso 1 1 calc R . .
H48B H 0.5611 -0.2565 0.9187 0.097 Uiso 1 1 calc R . .
C49 C 0.5883(9) -0.102(2) 0.8792(9) 0.102(8) Uani 1 1 d . . .
H49A H 0.6302 -0.1191 0.8671 0.123 Uiso 1 1 calc R . .
H49B H 0.5905 -0.0511 0.9090 0.123 Uiso 1 1 calc R . .
C50 C 0.5474(9) -0.041(2) 0.8405(11) 0.130(11) Uani 1 1 d . . .
H50A H 0.5507 0.0522 0.8425 0.156 Uiso 1 1 calc R . .
H50B H 0.5609 -0.0674 0.8079 0.156 Uiso 1 1 calc R . .
C51 C 0.1957(18) -0.109(6) 0.653(3) 0.092(5) Uani 0.50 1 d PD A 1
H51A H 0.2157 -0.1874 0.6645 0.110 Uiso 0.50 1 calc PR A 1
H51B H 0.2070 -0.0935 0.6193 0.110 Uiso 0.50 1 calc PR A 1
C54 C 0.1669(19) 0.084(4) 0.6745(19) 0.092(5) Uani 0.50 1 d PD A 1
H54A H 0.1835 0.1589 0.6575 0.110 Uiso 0.50 1 calc PR A 1
H54B H 0.1489 0.1122 0.7055 0.110 Uiso 0.50 1 calc PR A 1
C53 C 0.119(2) 0.019(4) 0.6436(17) 0.092(5) Uani 0.50 1 d PD A 1
H53A H 0.1268 0.0307 0.6088 0.110 Uiso 0.50 1 calc PR A 1
H53B H 0.0769 0.0504 0.6512 0.110 Uiso 0.50 1 calc PR A 1
C52 C 0.1267(17) -0.118(4) 0.6588(17) 0.092(5) Uani 0.50 1 d PD A 1
H52A H 0.1133 -0.1348 0.6924 0.110 Uiso 0.50 1 calc PR A 1
H52B H 0.1077 -0.1787 0.6362 0.110 Uiso 0.50 1 calc PR A 1
C52' C 0.1314(18) -0.080(4) 0.6331(17) 0.092(5) Uani 0.50 1 d PD A 2
H52C H 0.1026 -0.1519 0.6368 0.110 Uiso 0.50 1 calc PR A 2
H52D H 0.1355 -0.0599 0.5983 0.110 Uiso 0.50 1 calc PR A 2
C51' C 0.193(2) -0.110(5) 0.655(3) 0.092(5) Uani 0.50 1 d PD A 2
H51C H 0.1893 -0.1847 0.6767 0.110 Uiso 0.50 1 calc PR A 2
H51D H 0.2231 -0.1296 0.6297 0.110 Uiso 0.50 1 calc PR A 2
C53' C 0.110(2) 0.034(4) 0.6618(17) 0.092(5) Uani 0.50 1 d PD A 2
H53C H 0.0767 0.0098 0.6841 0.110 Uiso 0.50 1 calc PR A 2
H53D H 0.0952 0.1004 0.6399 0.110 Uiso 0.50 1 calc PR A 2
C54' C 0.1657(18) 0.081(4) 0.6904(19) 0.092(5) Uani 0.50 1 d PD A 2
H54C H 0.1777 0.1661 0.6792 0.110 Uiso 0.50 1 calc PR A 2
H54D H 0.1556 0.0859 0.7252 0.110 Uiso 0.50 1 calc PR A 2

loop_
_atom_site_aniso_label
_atom_site_aniso_U_11
_atom_site_aniso_U_22
_atom_site_aniso_U_33
_atom_site_aniso_U_23
_atom_site_aniso_U_13
_atom_site_aniso_U_12
Eu1 0.0381(3) 0.0379(3) 0.0361(4) 0.0025(4) -0.0013(4) -0.0010(3)
Eu2 0.0398(3) 0.0358(3) 0.0371(4) 0.0012(4) -0.0012(4) -0.0021(3)
Si1 0.062(3) 0.039(2) 0.052(3) 0.000(2) 0.003(2) 0.001(2)
Si2 0.047(2) 0.055(3) 0.039(3) 0.003(2) -0.003(2) -0.008(2)
Si3 0.057(2) 0.050(2) 0.055(3) 0.009(2) -0.004(2) -0.020(2)
Si4 0.064(3) 0.052(3) 0.033(3) -0.003(2) -0.003(2) -0.003(2)
O1 0.049(6) 0.077(8) 0.086(10) 0.014(7) -0.011(6) 0.007(6)
O2 0.051(7) 0.088(9) 0.058(8) 0.010(7) -0.005(6) 0.009(6)
N1 0.055(7) 0.026(6) 0.041(8) -0.001(5) -0.005(6) 0.010(5)
N2 0.030(6) 0.037(7) 0.047(8) -0.004(6) 0.004(6) 0.003(5)
N3 0.043(7) 0.036(7) 0.025(8) 0.001(6) 0.003(6) -0.006(6)
N4 0.060(8) 0.041(7) 0.032(8) 0.001(6) -0.015(6) -0.018(6)
N5 0.036(6) 0.038(6) 0.050(10) 0.000(6) 0.000(6) -0.014(5)
N6 0.054(7) 0.032(7) 0.035(8) -0.007(6) 0.009(6) -0.007(6)
N7 0.037(7) 0.058(9) 0.053(11) -0.008(8) 0.002(7) 0.008(7)
N8 0.055(8) 0.039(7) 0.054(10) -0.004(6) -0.005(7) 0.001(6)
C1 0.055(8) 0.032(6) 0.010(7) 0.008(6) -0.015(7) -0.001(6)
C2 0.039(8) 0.043(9) 0.037(10) 0.008(8) -0.027(7) -0.002(7)
C3 0.050(8) 0.036(8) 0.038(9) 0.003(7) 0.014(7) -0.013(7)
C4 0.058(9) 0.032(8) 0.035(9) 0.011(7) -0.002(7) -0.004(7)
C5 0.046(7) 0.034(7) 0.024(7) -0.009(8) -0.005(8) -0.008(6)
C6 0.026(7) 0.061(10) 0.045(10) -0.013(8) 0.005(6) -0.004(7)
C7 0.050(8) 0.062(10) 0.044(11) -0.009(9) 0.003(7) -0.002(8)
C8 0.033(8) 0.132(17) 0.054(12) -0.014(13) 0.003(8) -0.003(11)
C9 0.056(11) 0.108(16) 0.064(14) -0.020(13) 0.024(10) -0.024(11)
C10 0.058(10) 0.094(14) 0.046(12) 0.003(10) 0.014(9) -0.003(10)
C11 0.053(9) 0.059(10) 0.038(10) 0.003(8) 0.007(8) 0.008(8)
C12 0.039(8) 0.059(10) 0.040(10) 0.004(8) 0.021(7) 0.010(8)
C13 0.046(8) 0.089(12) 0.016(8) -0.010(8) 0.010(7) 0.003(9)
C14 0.073(11) 0.060(11) 0.064(13) 0.000(10) 0.017(10) 0.037(10)
C15 0.134(18) 0.074(13) 0.037(11) -0.036(10) 0.021(12) -0.036(13)
C16 0.079(13) 0.088(15) 0.078(16) -0.026(13) -0.033(12) -0.002(12)
C17 0.063(10) 0.068(11) 0.044(11) -0.020(9) -0.021(9) 0.004(9)
C18 0.046(9) 0.066(11) 0.077(15) -0.024(10) 0.017(9) -0.001(8)
C19 0.050(9) 0.050(9) 0.053(11) 0.005(8) 0.017(8) -0.015(7)
C20 0.141(17) 0.042(10) 0.064(14) -0.013(10) -0.020(13) 0.010(11)
C21 0.049(9) 0.132(18) 0.061(14) 0.043(13) -0.006(9) -0.015(11)
C22 0.066(11) 0.062(11) 0.057(13) -0.003(10) 0.008(9) -0.018(9)
C23 0.099(14) 0.089(14) 0.032(11) -0.013(10) 0.013(10) -0.024(12)
C24 0.033(6) 0.033(7) 0.038(8) -0.008(8) -0.019(8) 0.013(6)
C25 0.021(7) 0.063(11) 0.059(12) 0.008(10) -0.004(8) -0.010(7)
C26 0.049(9) 0.055(10) 0.063(13) 0.031(9) 0.003(8) 0.010(8)
C27 0.058(9) 0.032(8) 0.055(11) -0.022(8) 0.006(8) 0.003(7)
C28 0.058(8) 0.034(7) 0.055(11) -0.020(9) 0.004(9) -0.018(6)
C29 0.055(9) 0.061(10) 0.037(10) -0.014(8) -0.011(8) 0.003(8)
C30 0.042(8) 0.057(10) 0.062(12) -0.001(9) 0.005(8) 0.001(7)
C31 0.044(9) 0.090(14) 0.064(14) 0.016(11) 0.015(9) 0.013(9)
C32 0.058(11) 0.124(18) 0.063(15) -0.022(13) 0.012(10) 0.006(12)
C33 0.059(10) 0.057(10) 0.053(12) -0.009(9) -0.003(9) -0.019(9)
C34 0.045(9) 0.070(11) 0.041(10) -0.015(9) 0.009(8) 0.012(9)
C35 0.066(4) 0.053(4) 0.071(6) 0.011(4) 0.003(4) -0.002(4)
C36 0.066(4) 0.053(4) 0.071(6) 0.011(4) 0.003(4) -0.002(4)
C37 0.066(4) 0.053(4) 0.071(6) 0.011(4) 0.003(4) -0.002(4)
C38 0.066(4) 0.053(4) 0.071(6) 0.011(4) 0.003(4) -0.002(4)
C39 0.066(4) 0.053(4) 0.071(6) 0.011(4) 0.003(4) -0.002(4)
C40 0.066(4) 0.053(4) 0.071(6) 0.011(4) 0.003(4) -0.002(4)
C41 0.127(17) 0.082(13) 0.041(12) 0.013(10) -0.030(11) -0.047(13)
C42 0.069(10) 0.061(10) 0.057(12) 0.020(9) 0.008(9) -0.022(10)
C43 0.111(14) 0.065(12) 0.076(16) 0.007(11) 0.022(12) 0.002(11)
C44 0.075(11) 0.076(13) 0.047(12) 0.006(10) 0.025(9) -0.015(10)
C45 0.062(12) 0.20(3) 0.063(16) 0.028(16) -0.036(11) -0.008(14)
C46 0.136(17) 0.071(12) 0.019(10) 0.005(9) 0.004(10) -0.005(12)
C47 0.102(16) 0.080(15) 0.092(19) 0.003(13) 0.036(14) 0.018(13)
C48 0.070(12) 0.083(14) 0.090(17) 0.025(12) -0.018(11) 0.040(11)
C49 0.080(14) 0.077(14) 0.15(3) -0.008(16) -0.026(15) -0.005(13)
C50 0.095(16) 0.088(16) 0.21(3) 0.074(18) -0.043(19) -0.002(13)
C51 0.063(7) 0.121(10) 0.091(15) -0.033(9) -0.014(8) -0.016(8)
C54 0.063(7) 0.121(10) 0.091(15) -0.033(9) -0.014(8) -0.016(8)
C53 0.063(7) 0.121(10) 0.091(15) -0.033(9) -0.014(8) -0.016(8)
C52 0.063(7) 0.121(10) 0.091(15) -0.033(9) -0.014(8) -0.016(8)
C52' 0.063(7) 0.121(10) 0.091(15) -0.033(9) -0.014(8) -0.016(8)
C51' 0.063(7) 0.121(10) 0.091(15) -0.033(9) -0.014(8) -0.016(8)
C53' 0.063(7) 0.121(10) 0.091(15) -0.033(9) -0.014(8) -0.016(8)
C54' 0.063(7) 0.121(10) 0.091(15) -0.033(9) -0.014(8) -0.016(8)

loop_
_atom_type_symbol
_atom_type_description
_atom_type_scat_dispersion_real
_atom_type_scat_dispersion_imag
_atom_type_scat_source
C C 0.0033 0.0016 'International Tables Vol C Tables 4.2.6.8 and 6.1.1.4'
H H 0.0000 0.0000 'International Tables Vol C Tables 4.2.6.8 and 6.1.1.4'
N N 0.0061 0.0033 'International Tables Vol C Tables 4.2.6.8 and 6.1.1.4'
O O 0.0106 0.0060 'International Tables Vol C Tables 4.2.6.8 and 6.1.1.4'
Eu Eu -0.1578 3.6682 'International Tables Vol C Tables 4.2.6.8 and 6.1.1.4'
Si Si 0.0817 0.0704 'International Tables Vol C Tables 4.2.6.8 and 6.1.1.4'

loop_
_geom_angle_atom_site_label_1
_geom_angle_atom_site_label_2
_geom_angle_atom_site_label_3
_geom_angle
N4 Eu1 O1 100.7(4)
N4 Eu1 N2 72.4(4)
O1 Eu1 N2 111.3(4)
N4 Eu1 N3 52.9(4)
O1 Eu1 N3 86.9(4)
N2 Eu1 N3 125.0(4)
N4 Eu1 N5 132.5(4)
O1 Eu1 N5 122.4(4)
N2 Eu1 N5 105.4(4)
N3 Eu1 N5 106.6(4)
N4 Eu1 N6 87.7(4)
O1 Eu1 N6 171.3(4)
N2 Eu1 N6 73.4(3)
N3 Eu1 N6 96.5(4)
N5 Eu1 N6 48.9(3)
N4 Eu1 N1 117.1(4)
O1 Eu1 N1 83.3(3)
N2 Eu1 N1 49.2(3)
N3 Eu1 N1 164.3(3)
N5 Eu1 N1 89.0(4)
N6 Eu1 N1 95.0(3)
N4 Eu1 C24 105.2(4)
O1 Eu1 C24 145.7(4)
N2 Eu1 C24 97.8(4)
N3 Eu1 C24 91.1(4)
N5 Eu1 C24 27.2(3)
N6 Eu1 C24 26.7(3)
N1 Eu1 C24 103.9(4)
N4 Eu1 C2 25.7(4)
O1 Eu1 C2 99.0(4)
N2 Eu1 C2 97.0(4)
N3 Eu1 C2 28.0(4)
N5 Eu1 C2 119.0(4)
N6 Eu1 C2 87.5(3)
N1 Eu1 C2 142.7(4)
C24 Eu1 C2 94.9(4)
N4 Eu1 C1 90.9(4)
O1 Eu1 C1 91.5(4)
N2 Eu1 C1 25.2(3)
N3 Eu1 C1 142.5(3)
N5 Eu1 C1 105.7(4)
N6 Eu1 C1 90.7(3)
N1 Eu1 C1 26.4(3)
C24 Eu1 C1 109.9(4)
C2 Eu1 C1 116.6(4)
N4 Eu1 Eu2 115.0(3)
O1 Eu1 Eu2 128.6(3)
N2 Eu1 Eu2 53.3(2)
N3 Eu1 Eu2 144.1(3)
N5 Eu1 Eu2 53.2(3)
N6 Eu1 Eu2 47.6(3)
N1 Eu1 Eu2 48.3(2)
C24 Eu1 Eu2 57.2(3)
C2 Eu1 Eu2 129.0(3)
C1 Eu1 Eu2 54.3(2)
N8 Eu2 O2 96.3(4)
N8 Eu2 N6 73.3(4)
O2 Eu2 N6 114.5(4)
N8 Eu2 N7 53.8(4)
O2 Eu2 N7 83.7(4)
N6 Eu2 N7 126.1(4)
N8 Eu2 N1 130.8(4)
O2 Eu2 N1 127.3(3)
N6 Eu2 N1 102.4(4)
N7 Eu2 N1 104.2(4)
N8 Eu2 N2 86.1(4)
O2 Eu2 N2 174.0(4)
N6 Eu2 N2 71.5(3)
N7 Eu2 N2 93.4(4)
N1 Eu2 N2 48.4(3)
N8 Eu2 N5 116.8(4)
O2 Eu2 N5 89.1(3)
N6 Eu2 N5 48.2(3)
N7 Eu2 N5 167.1(3)
N1 Eu2 N5 88.7(3)
N2 Eu2 N5 94.7(3)
N8 Eu2 C25 26.9(4)
O2 Eu2 C25 94.8(4)
N6 Eu2 C25 98.4(5)
N7 Eu2 C25 27.7(4)
N1 Eu2 C25 116.3(4)
N2 Eu2 C25 84.8(4)
N5 Eu2 C25 143.7(4)
N8 Eu2 C1 104.1(4)
O2 Eu2 C1 149.0(4)
N6 Eu2 C1 93.8(4)
N7 Eu2 C1 89.8(4)
N1 Eu2 C1 26.7(3)
N2 Eu2 C1 25.4(3)
N5 Eu2 C1 101.8(3)
C25 Eu2 C1 93.2(3)
N8 Eu2 C24 91.7(4)
O2 Eu2 C24 96.8(3)
N6 Eu2 C24 24.7(3)
N7 Eu2 C24 145.1(4)
N1 Eu2 C24 103.0(3)
N2 Eu2 C24 88.6(3)
N5 Eu2 C24 25.5(3)
C25 Eu2 C24 118.5(4)
C1 Eu2 C24 105.5(3)
N8 Eu2 Eu1 113.2(3)
O2 Eu2 Eu1 135.7(3)
N6 Eu2 Eu1 51.0(3)
N7 Eu2 Eu1 140.4(3)
N1 Eu2 Eu1 52.5(3)
N2 Eu2 Eu1 47.0(2)
N5 Eu2 Eu1 48.7(2)
C25 Eu2 Eu1 126.5(3)
C1 Eu2 Eu1 54.8(3)
C24 Eu2 Eu1 52.2(2)
N1 Si1 C20 111.9(7)
N1 Si1 C19 104.0(6)
C20 Si1 C19 109.7(8)
N1 Si1 C18 117.9(7)
C20 Si1 C18 105.1(9)
C19 Si1 C18 108.1(7)
N3 Si2 C21 110.6(7)
N3 Si2 C22 106.0(7)
C21 Si2 C22 109.6(9)
N3 Si2 C23 118.6(8)
C21 Si2 C23 106.7(9)
C22 Si2 C23 105.0(8)
N5 Si3 C42 118.4(7)
N5 Si3 C41 108.7(7)
C42 Si3 C41 107.1(8)
N5 Si3 C43 105.6(7)
C42 Si3 C43 107.4(8)
C41 Si3 C43 109.5(9)
N7 Si4 C44 117.8(8)
N7 Si4 C45 110.8(9)
C44 Si4 C45 105.6(9)
N7 Si4 C46 108.4(8)
C44 Si4 C46 106.5(8)
C45 Si4 C46 107.3(10)
C50 O1 C47 105.8(13)
C50 O1 Eu1 115.0(10)
C47 O1 Eu1 136.1(10)
C54' O2 C54 18(4)
C54' O2 C51' 110(3)
C54 O2 C51' 102(3)
C54' O2 C51 112(3)
C54 O2 C51 103(3)
C51' O2 C51 3(6)
C54' O2 Eu2 108(2)
C54 O2 Eu2 112(2)
C51' O2 Eu2 141.5(19)
C51 O2 Eu2 139.1(18)
C1 N1 Si1 133.6(10)
C1 N1 Eu2 90.9(7)
Si1 N1 Eu2 117.0(6)
C1 N1 Eu1 84.8(8)
Si1 N1 Eu1 133.9(6)
Eu2 N1 Eu1 79.1(3)
C1 N2 C3 121.9(11)
C1 N2 Eu1 95.8(8)
C3 N2 Eu1 131.1(9)
C1 N2 Eu2 83.9(8)
C3 N2 Eu2 129.7(8)
Eu1 N2 Eu2 79.6(3)
C2 N3 Si2 128.7(11)
C2 N3 Eu1 89.9(9)
Si2 N3 Eu1 141.4(6)
C2 N4 C5 117.5(12)
C2 N4 Eu1 98.8(9)
C5 N4 Eu1 138.3(9)
C24 N5 Si3 128.9(10)
C24 N5 Eu1 86.8(7)
Si3 N5 Eu1 126.0(6)
C24 N5 Eu2 88.0(9)
Si3 N5 Eu2 132.1(6)
Eu1 N5 Eu2 78.1(3)
C24 N6 C26 119.8(12)
C24 N6 Eu2 99.6(9)
C26 N6 Eu2 131.1(9)
C24 N6 Eu1 84.5(7)
C26 N6 Eu1 126.9(9)
Eu2 N6 Eu1 81.4(3)
C25 N7 Si4 130.5(13)
C25 N7 Eu2 86.8(11)
Si4 N7 Eu2 141.9(8)
C25 N8 C28 117.5(14)
C25 N8 Eu2 95.6(10)
C28 N8 Eu2 139.9(11)
N2 C1 N1 118.0(12)
N2 C1 C6 121.1(11)
N1 C1 C6 120.4(12)
N2 C1 Eu2 70.8(7)
N1 C1 Eu2 62.4(6)
C6 C1 Eu2 134.1(9)
N2 C1 Eu1 59.0(7)
N1 C1 Eu1 68.7(7)
C6 C1 Eu1 154.9(9)
Eu2 C1 Eu1 71.0(3)
N4 C2 N3 115.1(13)
N4 C2 C12 126.7(14)
N3 C2 C12 118.1(14)
N4 C2 Eu1 55.5(7)
N3 C2 Eu1 62.1(7)
C12 C2 Eu1 163.1(9)
N2 C3 C4 114.5(12)
N2 C3 H3A 108.6
C4 C3 H3A 108.6
N2 C3 H3B 108.6
C4 C3 H3B 108.6
H3A C3 H3B 107.6
C5 C4 C3 113.9(11)
C5 C4 H4A 108.8
C3 C4 H4A 108.8
C5 C4 H4B 108.8
C3 C4 H4B 108.8
H4A C4 H4B 107.7
N4 C5 C4 110.7(10)
N4 C5 H5A 109.5
C4 C5 H5A 109.5
N4 C5 H5B 109.5
C4 C5 H5B 109.5
H5A C5 H5B 108.1
C11 C6 C7 120.6(14)
C11 C6 C1 121.8(12)
C7 C6 C1 117.6(14)
C6 C7 C8 118.0(15)
C6 C7 H7 121.0
C8 C7 H7 121.0
C9 C8 C7 120.6(15)
C9 C8 H8 119.7
C7 C8 H8 119.7
C8 C9 C10 120.3(16)
C8 C9 H9 119.9
C10 C9 H9 119.9
C11 C10 C9 119.8(18)
C11 C10 H10 120.1
C9 C10 H10 120.1
C6 C11 C10 120.6(15)
C6 C11 H11 119.7
C10 C11 H11 119.7
C13 C12 C17 120.3(15)
C13 C12 C2 120.0(14)
C17 C12 C2 119.7(13)
C12 C13 C14 122.1(15)
C12 C13 H13 118.9
C14 C13 H13 118.9
C15 C14 C13 117.4(15)
C15 C14 H14 121.3
C13 C14 H14 121.3
C16 C15 C14 118.8(16)
C16 C15 H15 120.6
C14 C15 H15 120.6
C17 C16 C15 121.9(17)
C17 C16 H16 119.0
C15 C16 H16 119.0
C16 C17 C12 119.3(16)
C16 C17 H17 120.4
C12 C17 H17 120.4
Si1 C18 H18A 109.5
Si1 C18 H18B 109.5
H18A C18 H18B 109.5
Si1 C18 H18C 109.5
H18A C18 H18C 109.5
H18B C18 H18C 109.5
Si1 C19 H19A 109.5
Si1 C19 H19B 109.5
H19A C19 H19B 109.5
Si1 C19 H19C 109.5
H19A C19 H19C 109.5
H19B C19 H19C 109.5
Si1 C20 H20A 109.5
Si1 C20 H20B 109.5
H20A C20 H20B 109.5
Si1 C20 H20C 109.5
H20A C20 H20C 109.5
H20B C20 H20C 109.5
Si2 C21 H21A 109.5
Si2 C21 H21B 109.5
H21A C21 H21B 109.5
Si2 C21 H21C 109.5
H21A C21 H21C 109.5
H21B C21 H21C 109.5
Si2 C22 H22A 109.5
Si2 C22 H22B 109.5
H22A C22 H22B 109.5
Si2 C22 H22C 109.5
H22A C22 H22C 109.5
H22B C22 H22C 109.5
Si2 C23 H23A 109.5
Si2 C23 H23B 109.5
H23A C23 H23B 109.5
Si2 C23 H23C 109.5
H23A C23 H23C 109.5
H23B C23 H23C 109.5
N6 C24 N5 115.0(13)
N6 C24 C29 121.2(11)
N5 C24 C29 123.7(14)
N6 C24 Eu1 68.9(7)
N5 C24 Eu1 66.0(6)
C29 C24 Eu1 137.6(10)
N6 C24 Eu2 55.7(8)
N5 C24 Eu2 66.5(9)
C29 C24 Eu2 151.4(9)
Eu1 C24 Eu2 70.5(3)
N8 C25 N7 120.2(15)
N8 C25 C35 124.7(16)
N7 C25 C35 115.1(16)
N8 C25 Eu2 57.5(8)
N7 C25 Eu2 65.5(9)
C35 C25 Eu2 162.3(10)
N6 C26 C27 109.5(13)
N6 C26 H26A 109.8
C27 C26 H26A 109.8
N6 C26 H26B 109.8
C27 C26 H26B 109.8
H26A C26 H26B 108.2
C28 C27 C26 118.8(12)
C28 C27 H27A 107.6
C26 C27 H27A 107.6
C28 C27 H27B 107.6
C26 C27 H27B 107.6
H27A C27 H27B 107.0
N8 C28 C27 106.8(12)
N8 C28 H28A 110.4
C27 C28 H28A 110.4
N8 C28 H28B 110.4
C27 C28 H28B 110.4
H28A C28 H28B 108.6
C34 C29 C30 119.6(16)
C34 C29 C24 118.1(13)
C30 C29 C24 122.3(14)
C29 C30 C31 119.7(17)
C29 C30 H30 120.2
C31 C30 H30 120.2
C32 C31 C30 119.3(16)
C32 C31 H31 120.4
C30 C31 H31 120.4
C31 C32 C33 120.9(17)
C31 C32 H32 119.5
C33 C32 H32 119.5
C34 C33 C32 119.8(17)
C34 C33 H33 120.1
C32 C33 H33 120.1
C33 C34 C29 120.7(15)
C33 C34 H34 119.6
C29 C34 H34 119.6
C36 C35 C40 116.6(17)
C36 C35 C25 121.4(16)
C40 C35 C25 122.0(15)
C35 C36 C37 123.2(17)
C35 C36 H36 118.4
C37 C36 H36 118.4
C38 C37 C36 115.1(16)
C38 C37 H37 122.5
C36 C37 H37 122.5
C39 C38 C37 124.0(18)
C39 C38 H38 118.0
C37 C38 H38 118.0
C38 C39 C40 118.8(18)
C38 C39 H39 120.6
C40 C39 H39 120.6
C39 C40 C35 122.3(17)
C39 C40 H40 118.8
C35 C40 H40 118.8
Si3 C41 H41A 109.5
Si3 C41 H41B 109.5
H41A C41 H41B 109.5
Si3 C41 H41C 109.5
H41A C41 H41C 109.5
H41B C41 H41C 109.5
Si3 C42 H42A 109.5
Si3 C42 H42B 109.5
H42A C42 H42B 109.5
Si3 C42 H42C 109.5
H42A C42 H42C 109.5
H42B C42 H42C 109.5
Si3 C43 H43A 109.5
Si3 C43 H43B 109.5
H43A C43 H43B 109.5
Si3 C43 H43C 109.5
H43A C43 H43C 109.5
H43B C43 H43C 109.5
Si4 C44 H44A 109.5
Si4 C44 H44B 109.5
H44A C44 H44B 109.5
Si4 C44 H44C 109.5
H44A C44 H44C 109.5
H44B C44 H44C 109.5
Si4 C45 H45A 109.5
Si4 C45 H45B 109.5
H45A C45 H45B 109.5
Si4 C45 H45C 109.5
H45A C45 H45C 109.5
H45B C45 H45C 109.5
Si4 C46 H46A 109.5
Si4 C46 H46B 109.5
H46A C46 H46B 109.5
Si4 C46 H46C 109.5
H46A C46 H46C 109.5
H46B C46 H46C 109.5
O1 C47 C48 106.9(15)
O1 C47 H47A 110.3
C48 C47 H47A 110.3
O1 C47 H47B 110.3
C48 C47 H47B 110.3
H47A C47 H47B 108.6
C47 C48 C49 106.2(16)
C47 C48 H48A 110.5
C49 C48 H48A 110.5
C47 C48 H48B 110.5
C49 C48 H48B 110.5
H48A C48 H48B 108.7
C48 C49 C50 98.6(16)
C48 C49 H49A 112.1
C50 C49 H49A 112.1
C48 C49 H49B 112.1
C50 C49 H49B 112.1
H49A C49 H49B 109.7
O1 C50 C49 108.9(18)
O1 C50 H50A 109.9
C49 C50 H50A 109.9
O1 C50 H50B 109.9
C49 C50 H50B 109.9
H50A C50 H50B 108.3
O2 C51 C52 106(3)
O2 C51 H51A 110.6
C52 C51 H51A 110.6
O2 C51 H51B 110.6
C52 C51 H51B 110.6
H51A C51 H51B 108.7
O2 C54 C53 107(3)
O2 C54 H54A 110.3
C53 C54 H54A 110.3
O2 C54 H54B 110.3
C53 C54 H54B 110.3
H54A C54 H54B 108.6
C54 C53 C52 101(4)
C54 C53 H53A 111.5
C52 C53 H53A 111.5
C54 C53 H53B 111.5
C52 C53 H53B 111.5
H53A C53 H53B 109.3
C51 C52 C53 91(4)
C51 C52 H52A 113.4
C53 C52 H52A 113.4
C51 C52 H52B 113.4
C53 C52 H52B 113.4
H52A C52 H52B 110.7
C51' C52' C53' 103(3)
C51' C52' H52C 111.2
C53' C52' H52C 111.2
C51' C52' H52D 111.2
C53' C52' H52D 111.2
H52C C52' H52D 109.2
O2 C51' C52' 110(3)
O2 C51' H51C 109.6
C52' C51' H51C 109.6
O2 C51' H51D 109.6
C52' C51' H51D 109.6
H51C C51' H51D 108.2
C52' C53' C54' 107(3)
C52' C53' H53C 110.3
C54' C53' H53C 110.3
C52' C53' H53D 110.3
C54' C53' H53D 110.3
H53C C53' H53D 108.6
O2 C54' C53' 107(3)
O2 C54' H54C 110.2
C53' C54' H54C 110.2
O2 C54' H54D 110.2
C53' C54' H54D 110.2
H54C C54' H54D 108.5

loop_
_geom_bond_atom_site_label_1
_geom_bond_atom_site_label_2
_geom_bond_distance
Eu1 N4 2.483(11)
Eu1 O1 2.563(10)
Eu1 N2 2.618(12)
Eu1 N3 2.629(12)
Eu1 N5 2.700(10)
Eu1 N6 2.764(12)
Eu1 N1 2.845(12)
Eu1 C24 2.950(11)
Eu1 C2 2.976(15)
Eu1 C1 3.040(14)
Eu1 Eu2 3.5194(11)
Eu2 N8 2.473(12)
Eu2 O2 2.614(11)
Eu2 N6 2.630(12)
Eu2 N7 2.659(16)
Eu2 N1 2.678(10)
Eu2 N2 2.870(11)
Eu2 N5 2.880(13)
Eu2 C25 2.918(17)
Eu2 C1 3.023(12)
Eu2 C24 3.139(17)
Si1 N1 1.718(11)
Si1 C20 1.825(17)
Si1 C19 1.866(13)
Si1 C18 1.900(16)
Si2 N3 1.723(13)
Si2 C21 1.870(16)
Si2 C22 1.873(15)
Si2 C23 1.878(17)
Si3 N5 1.736(11)
Si3 C42 1.858(17)
Si3 C41 1.877(16)
Si3 C43 1.881(16)
Si4 N7 1.687(16)
Si4 C44 1.862(15)
Si4 C45 1.869(16)
Si4 C46 1.871(17)
O1 C50 1.43(2)
O1 C47 1.45(2)
O2 C54' 1.397(19)
O2 C54 1.403(19)
O2 C51' 1.406(19)
O2 C51 1.408(19)
N1 C1 1.359(15)
N2 C1 1.302(16)
N2 C3 1.459(16)
N3 C2 1.399(18)
N4 C2 1.304(18)
N4 C5 1.445(16)
N5 C24 1.352(14)
N6 C24 1.330(17)
N6 C26 1.512(18)
N7 C25 1.36(2)
N8 C25 1.33(2)
N8 C28 1.460(16)
C1 C6 1.535(18)
C2 C12 1.47(2)
C3 C4 1.547(19)
C3 H3A 0.9800
C3 H3B 0.9800
C4 C5 1.53(2)
C4 H4A 0.9800
C4 H4B 0.9800
C5 H5A 0.9800
C5 H5B 0.9800
C6 C11 1.36(2)
C6 C7 1.380(18)
C7 C8 1.42(2)
C7 H7 0.9400
C8 C9 1.34(2)
C8 H8 0.9400
C9 C10 1.38(2)
C9 H9 0.9400
C10 C11 1.37(2)
C10 H10 0.9400
C11 H11 0.9400
C12 C13 1.353(18)
C12 C17 1.41(2)
C13 C14 1.43(2)
C13 H13 0.9400
C14 C15 1.43(2)
C14 H14 0.9400
C15 C16 1.40(3)
C15 H15 0.9400
C16 C17 1.38(2)
C16 H16 0.9400
C17 H17 0.9400
C18 H18A 0.9700
C18 H18B 0.9700
C18 H18C 0.9700
C19 H19A 0.9700
C19 H19B 0.9700
C19 H19C 0.9700
C20 H20A 0.9700
C20 H20B 0.9700
C20 H20C 0.9700
C21 H21A 0.9700
C21 H21B 0.9700
C21 H21C 0.9700
C22 H22A 0.9700
C22 H22B 0.9700
C22 H22C 0.9700
C23 H23A 0.9700
C23 H23B 0.9700
C23 H23C 0.9700
C24 C29 1.49(2)
C25 C35 1.54(2)
C26 C27 1.57(2)
C26 H26A 0.9800
C26 H26B 0.9800
C27 C28 1.52(2)
C27 H27A 0.9800
C27 H27B 0.9800
C28 H28A 0.9800
C28 H28B 0.9800
C29 C34 1.37(2)
C29 C30 1.378(18)
C30 C31 1.41(2)
C30 H30 0.9400
C31 C32 1.35(2)
C31 H31 0.9400
C32 C33 1.38(2)
C32 H32 0.9400
C33 C34 1.37(2)
C33 H33 0.9400
C34 H34 0.9400
C35 C36 1.34(2)
C35 C40 1.36(2)
C36 C37 1.41(2)
C36 H36 0.9400
C37 C38 1.34(2)
C37 H37 0.9400
C38 C39 1.32(2)
C38 H38 0.9400
C39 C40 1.35(2)
C39 H39 0.9400
C40 H40 0.9400
C41 H41A 0.9700
C41 H41B 0.9700
C41 H41C 0.9700
C42 H42A 0.9700
C42 H42B 0.9700
C42 H42C 0.9700
C43 H43A 0.9700
C43 H43B 0.9700
C43 H43C 0.9700
C44 H44A 0.9700
C44 H44B 0.9700
C44 H44C 0.9700
C45 H45A 0.9700
C45 H45B 0.9700
C45 H45C 0.9700
C46 H46A 0.9700
C46 H46B 0.9700
C46 H46C 0.9700
C47 C48 1.45(2)
C47 H47A 0.9800
C47 H47B 0.9800
C48 C49 1.47(2)
C48 H48A 0.9800
C48 H48B 0.9800
C49 C50 1.52(3)
C49 H49A 0.9800
C49 H49B 0.9800
C50 H50A 0.9800
C50 H50B 0.9800
C51 C52 1.50(2)
C51 H51A 0.9800
C51 H51B 0.9800
C54 C53 1.507(19)
C54 H54A 0.9800
C54 H54B 0.9800
C53 C52 1.51(2)
C53 H53A 0.9800
C53 H53B 0.9800
C52 H52A 0.9800
C52 H52B 0.9800
C52' C51' 1.50(2)
C52' C53' 1.505(19)
C52' H52C 0.9800
C52' H52D 0.9800
C51' H51C 0.9800
C51' H51D 0.9800
C53' C54' 1.514(19)
C53' H53C 0.9800
C53' H53D 0.9800
C54' H54C 0.9800
C54' H54D 0.9800

loop_
_geom_torsion_atom_site_label_1
_geom_torsion_atom_site_label_2
_geom_torsion_atom_site_label_3
_geom_torsion_atom_site_label_4
_geom_torsion
N4 Eu1 Eu2 N8 -19.6(5)
O1 Eu1 Eu2 N8 -149.0(5)
N2 Eu1 Eu2 N8 -59.9(4)
N3 Eu1 Eu2 N8 41.1(5)
N5 Eu1 Eu2 N8 106.0(4)
N6 Eu1 Eu2 N8 41.4(5)
N1 Eu1 Eu2 N8 -124.5(4)
C24 Eu1 Eu2 N8 73.0(4)
C2 Eu1 Eu2 N8 6.0(5)
C1 Eu1 Eu2 N8 -91.3(4)
N4 Eu1 Eu2 O2 -147.1(5)
O1 Eu1 Eu2 O2 83.4(5)
N2 Eu1 Eu2 O2 172.5(5)
N3 Eu1 Eu2 O2 -86.4(6)
N5 Eu1 Eu2 O2 -21.6(5)
N6 Eu1 Eu2 O2 -86.2(5)
N1 Eu1 Eu2 O2 107.9(5)
C24 Eu1 Eu2 O2 -54.6(5)
C2 Eu1 Eu2 O2 -121.6(5)
C1 Eu1 Eu2 O2 141.2(5)
N4 Eu1 Eu2 N6 -60.9(5)
O1 Eu1 Eu2 N6 169.6(5)
N2 Eu1 Eu2 N6 -101.3(4)
N3 Eu1 Eu2 N6 -0.2(5)
N5 Eu1 Eu2 N6 64.6(4)
N1 Eu1 Eu2 N6 -165.9(4)
C24 Eu1 Eu2 N6 31.6(4)
C2 Eu1 Eu2 N6 -35.4(5)
C1 Eu1 Eu2 N6 -132.6(4)
N4 Eu1 Eu2 N7 41.2(6)
O1 Eu1 Eu2 N7 -88.3(6)
N2 Eu1 Eu2 N7 0.8(5)
N3 Eu1 Eu2 N7 101.9(6)
N5 Eu1 Eu2 N7 166.7(6)
N6 Eu1 Eu2 N7 102.1(5)
N1 Eu1 Eu2 N7 -63.8(5)
C24 Eu1 Eu2 N7 133.8(5)
C2 Eu1 Eu2 N7 66.8(6)
C1 Eu1 Eu2 N7 -30.5(5)
N4 Eu1 Eu2 N1 104.9(4)
O1 Eu1 Eu2 N1 -24.5(5)
N2 Eu1 Eu2 N1 64.6(4)
N3 Eu1 Eu2 N1 165.6(5)
N5 Eu1 Eu2 N1 -129.5(4)
N6 Eu1 Eu2 N1 165.9(4)
C24 Eu1 Eu2 N1 -162.5(4)
C2 Eu1 Eu2 N1 130.5(5)
C1 Eu1 Eu2 N1 33.2(4)
N4 Eu1 Eu2 N2 40.4(4)
O1 Eu1 Eu2 N2 -89.1(5)
N3 Eu1 Eu2 N2 101.0(5)
N5 Eu1 Eu2 N2 165.9(4)
N6 Eu1 Eu2 N2 101.3(4)
N1 Eu1 Eu2 N2 -64.6(4)
C24 Eu1 Eu2 N2 132.9(4)
C2 Eu1 Eu2 N2 65.9(5)
C1 Eu1 Eu2 N2 -31.4(4)
N4 Eu1 Eu2 N5 -125.5(4)
O1 Eu1 Eu2 N5 105.0(4)
N2 Eu1 Eu2 N5 -165.9(4)
N3 Eu1 Eu2 N5 -64.8(5)
N6 Eu1 Eu2 N5 -64.6(4)
N1 Eu1 Eu2 N5 129.5(4)
C24 Eu1 Eu2 N5 -33.0(4)
C2 Eu1 Eu2 N5 -100.0(5)
C1 Eu1 Eu2 N5 162.8(4)
N4 Eu1 Eu2 C25 7.6(5)
O1 Eu1 Eu2 C25 -121.8(5)
N2 Eu1 Eu2 C25 -32.7(5)
N3 Eu1 Eu2 C25 68.3(6)
N5 Eu1 Eu2 C25 133.2(5)
N6 Eu1 Eu2 C25 68.6(5)
N1 Eu1 Eu2 C25 -97.3(5)
C24 Eu1 Eu2 C25 100.2(5)
C2 Eu1 Eu2 C25 33.2(5)
C1 Eu1 Eu2 C25 -64.1(5)
N4 Eu1 Eu2 C1 71.7(4)
O1 Eu1 Eu2 C1 -57.7(4)
N2 Eu1 Eu2 C1 31.4(4)
N3 Eu1 Eu2 C1 132.4(5)
N5 Eu1 Eu2 C1 -162.8(4)
N6 Eu1 Eu2 C1 132.6(4)
N1 Eu1 Eu2 C1 -33.2(4)
C24 Eu1 Eu2 C1 164.3(4)
C2 Eu1 Eu2 C1 97.3(5)
N4 Eu1 Eu2 C24 -92.6(4)
O1 Eu1 Eu2 C24 138.0(4)
N2 Eu1 Eu2 C24 -132.9(4)
N3 Eu1 Eu2 C24 -31.9(5)
N5 Eu1 Eu2 C24 33.0(4)
N6 Eu1 Eu2 C24 -31.6(4)
N1 Eu1 Eu2 C24 162.5(4)
C2 Eu1 Eu2 C24 -67.0(5)
C1 Eu1 Eu2 C24 -164.3(4)
N4 Eu1 O1 C50 -36.3(16)
N2 Eu1 O1 C50 38.9(16)
N3 Eu1 O1 C50 -87.6(16)
N5 Eu1 O1 C50 164.7(15)
N6 Eu1 O1 C50 160(3)
N1 Eu1 O1 C50 80.1(15)
C24 Eu1 O1 C50 -175.1(15)
C2 Eu1 O1 C50 -62.3(16)
C1 Eu1 O1 C50 54.9(16)
Eu2 Eu1 O1 C50 98.3(15)
N4 Eu1 O1 C47 120.1(17)
N2 Eu1 O1 C47 -164.8(17)
N3 Eu1 O1 C47 68.7(17)
N5 Eu1 O1 C47 -39.0(18)
N6 Eu1 O1 C47 -44(3)
N1 Eu1 O1 C47 -123.5(17)
C24 Eu1 O1 C47 -19(2)
C2 Eu1 O1 C47 94.1(17)
C1 Eu1 O1 C47 -148.7(17)
Eu2 Eu1 O1 C47 -105.4(17)
N8 Eu2 O2 C54' -36(3)
N6 Eu2 O2 C54' 39(3)
N7 Eu2 O2 C54' -88(3)
N1 Eu2 O2 C54' 169(3)
N2 Eu2 O2 C54' -149(4)
N5 Eu2 O2 C54' 81(3)
C25 Eu2 O2 C54' -63(3)
C1 Eu2 O2 C54' -167(3)
C24 Eu2 O2 C54' 57(3)
Eu1 Eu2 O2 C54' 97(3)
N8 Eu2 O2 C54 -17(3)
N6 Eu2 O2 C54 57(3)
N7 Eu2 O2 C54 -69(3)
N1 Eu2 O2 C54 -172(3)
N2 Eu2 O2 C54 -130(4)
N5 Eu2 O2 C54 100(3)
C25 Eu2 O2 C54 -44(3)
C1 Eu2 O2 C54 -148(3)
C24 Eu2 O2 C54 75(3)
Eu1 Eu2 O2 C54 116(3)
N8 Eu2 O2 C51' 133(6)
N6 Eu2 O2 C51' -152(6)
N7 Eu2 O2 C51' 81(6)
N1 Eu2 O2 C51' -22(6)
N2 Eu2 O2 C51' 20(7)
N5 Eu2 O2 C51' -110(6)
C25 Eu2 O2 C51' 106(6)
C1 Eu2 O2 C51' 2(6)
C24 Eu2 O2 C51' -134(6)
Eu1 Eu2 O2 C51' -94(6)
N8 Eu2 O2 C51 130(6)
N6 Eu2 O2 C51 -156(6)
N7 Eu2 O2 C51 77(6)
N1 Eu2 O2 C51 -26(6)
N2 Eu2 O2 C51 17(7)
N5 Eu2 O2 C51 -113(6)
C25 Eu2 O2 C51 103(6)
C1 Eu2 O2 C51 -2(6)
C24 Eu2 O2 C51 -138(6)
Eu1 Eu2 O2 C51 -97(6)
C20 Si1 N1 C1 109.1(14)
C19 Si1 N1 C1 -132.5(13)
C18 Si1 N1 C1 -12.9(16)
C20 Si1 N1 Eu2 -130.3(8)
C19 Si1 N1 Eu2 -11.9(8)
C18 Si1 N1 Eu2 107.7(8)
C20 Si1 N1 Eu1 -28.9(11)
C19 Si1 N1 Eu1 89.4(9)
C18 Si1 N1 Eu1 -150.9(8)
N8 Eu2 N1 C1 5.2(10)
O2 Eu2 N1 C1 152.1(8)
N6 Eu2 N1 C1 -73.4(8)
N7 Eu2 N1 C1 59.3(9)
N2 Eu2 N1 C1 -22.5(7)
N5 Eu2 N1 C1 -120.0(8)
C25 Eu2 N1 C1 32.6(9)
C24 Eu2 N1 C1 -98.7(8)
Eu1 Eu2 N1 C1 -84.6(8)
N8 Eu2 N1 Si1 -136.2(6)
O2 Eu2 N1 Si1 10.7(8)
N6 Eu2 N1 Si1 145.2(6)
N7 Eu2 N1 Si1 -82.1(7)
N2 Eu2 N1 Si1 -163.9(9)
N5 Eu2 N1 Si1 98.6(7)
C25 Eu2 N1 Si1 -108.8(7)
C1 Eu2 N1 Si1 -141.4(12)
C24 Eu2 N1 Si1 119.9(6)
Eu1 Eu2 N1 Si1 134.0(7)
N8 Eu2 N1 Eu1 89.8(5)
O2 Eu2 N1 Eu1 -123.3(4)
N6 Eu2 N1 Eu1 11.2(3)
N7 Eu2 N1 Eu1 143.9(3)
N2 Eu2 N1 Eu1 62.1(4)
N5 Eu2 N1 Eu1 -35.4(3)
C25 Eu2 N1 Eu1 117.2(4)
C1 Eu2 N1 Eu1 84.6(8)
C24 Eu2 N1 Eu1 -14.1(3)
N4 Eu1 N1 C1 -8.5(8)
O1 Eu1 N1 C1 -107.1(7)
N2 Eu1 N1 C1 18.6(6)
N3 Eu1 N1 C1 -55.5(15)
N5 Eu1 N1 C1 130.1(7)
N6 Eu1 N1 C1 81.5(7)
C24 Eu1 N1 C1 107.1(7)
C2 Eu1 N1 C1 -10.9(10)
Eu2 Eu1 N1 C1 91.9(7)
N4 Eu1 N1 Si1 142.4(7)
O1 Eu1 N1 Si1 43.8(8)
N2 Eu1 N1 Si1 169.5(10)
N3 Eu1 N1 Si1 95.4(15)
N5 Eu1 N1 Si1 -79.0(8)
N6 Eu1 N1 Si1 -127.6(8)
C24 Eu1 N1 Si1 -102.1(8)
C2 Eu1 N1 Si1 139.9(7)
C1 Eu1 N1 Si1 150.9(12)
Eu2 Eu1 N1 Si1 -117.2(9)
N4 Eu1 N1 Eu2 -100.4(4)
O1 Eu1 N1 Eu2 161.0(3)
N2 Eu1 N1 Eu2 -73.3(4)
N3 Eu1 N1 Eu2 -147.4(12)
N5 Eu1 N1 Eu2 38.1(3)
N6 Eu1 N1 Eu2 -10.4(3)
C24 Eu1 N1 Eu2 15.1(4)
C2 Eu1 N1 Eu2 -102.9(5)
C1 Eu1 N1 Eu2 -91.9(7)
N4 Eu1 N2 C1 135.3(8)
O1 Eu1 N2 C1 40.4(9)
N3 Eu1 N2 C1 142.0(8)
N5 Eu1 N2 C1 -94.3(8)
N6 Eu1 N2 C1 -131.8(8)
N1 Eu1 N2 C1 -19.5(7)
C24 Eu1 N2 C1 -121.1(8)
C2 Eu1 N2 C1 143.0(8)
Eu2 Eu1 N2 C1 -82.7(8)
N4 Eu1 N2 C3 -7.4(11)
O1 Eu1 N2 C3 -102.3(11)
N3 Eu1 N2 C3 -0.7(12)
N5 Eu1 N2 C3 123.0(11)
N6 Eu1 N2 C3 85.5(11)
N1 Eu1 N2 C3 -162.2(12)
C24 Eu1 N2 C3 96.2(11)
C2 Eu1 N2 C3 0.3(11)
C1 Eu1 N2 C3 -142.7(15)
Eu2 Eu1 N2 C3 134.7(12)
N4 Eu1 N2 Eu2 -142.0(4)
O1 Eu1 N2 Eu2 123.0(3)
N3 Eu1 N2 Eu2 -135.4(3)
N5 Eu1 N2 Eu2 -11.7(3)
N6 Eu1 N2 Eu2 -49.1(3)
N1 Eu1 N2 Eu2 63.1(4)
C24 Eu1 N2 Eu2 -38.4(3)
C2 Eu1 N2 Eu2 -134.4(3)
C1 Eu1 N2 Eu2 82.7(8)
N8 Eu2 N2 C1 -135.7(8)
O2 Eu2 N2 C1 -22(4)
N6 Eu2 N2 C1 150.6(8)
N7 Eu2 N2 C1 -82.4(8)
N1 Eu2 N2 C1 23.6(7)
N5 Eu2 N2 C1 107.7(8)
C25 Eu2 N2 C1 -108.8(9)
C24 Eu2 N2 C1 132.5(8)
Eu1 Eu2 N2 C1 97.1(8)
N8 Eu2 N2 C3 -8.7(11)
O2 Eu2 N2 C3 105(3)
N6 Eu2 N2 C3 -82.4(11)
N7 Eu2 N2 C3 44.7(11)
N1 Eu2 N2 C3 150.7(13)
N5 Eu2 N2 C3 -125.3(11)
C25 Eu2 N2 C3 18.3(11)
C1 Eu2 N2 C3 127.0(15)
C24 Eu2 N2 C3 -100.5(11)
Eu1 Eu2 N2 C3 -135.9(12)
N8 Eu2 N2 Eu1 127.2(4)
O2 Eu2 N2 Eu1 -119(3)
N6 Eu2 N2 Eu1 53.5(3)
N7 Eu2 N2 Eu1 -179.5(3)
N1 Eu2 N2 Eu1 -73.5(4)
N5 Eu2 N2 Eu1 10.6(3)
C25 Eu2 N2 Eu1 154.1(4)
C1 Eu2 N2 Eu1 -97.1(8)
C24 Eu2 N2 Eu1 35.4(3)
C21 Si2 N3 C2 -72.9(15)
C22 Si2 N3 C2 168.4(12)
C23 Si2 N3 C2 50.9(15)
C21 Si2 N3 Eu1 104.6(11)
C22 Si2 N3 Eu1 -14.1(12)
C23 Si2 N3 Eu1 -131.6(10)
N4 Eu1 N3 C2 10.0(7)
O1 Eu1 N3 C2 116.0(8)
N2 Eu1 N3 C2 2.1(9)
N5 Eu1 N3 C2 -121.1(8)
N6 Eu1 N3 C2 -72.1(8)
N1 Eu1 N3 C2 64.7(16)
C24 Eu1 N3 C2 -98.3(8)
C1 Eu1 N3 C2 27.6(11)
Eu2 Eu1 N3 C2 -71.9(9)
N4 Eu1 N3 Si2 -168.0(12)
O1 Eu1 N3 Si2 -62.0(10)
N2 Eu1 N3 Si2 -175.9(9)
N5 Eu1 N3 Si2 60.9(10)
N6 Eu1 N3 Si2 109.9(10)
N1 Eu1 N3 Si2 -113.3(13)
C24 Eu1 N3 Si2 83.7(10)
C2 Eu1 N3 Si2 -178.0(16)
C1 Eu1 N3 Si2 -150.4(8)
Eu2 Eu1 N3 Si2 110.0(9)
O1 Eu1 N4 C2 -88.6(9)
N2 Eu1 N4 C2 162.3(9)
N3 Eu1 N4 C2 -10.9(8)
N5 Eu1 N4 C2 67.3(10)
N6 Eu1 N4 C2 89.0(9)
N1 Eu1 N4 C2 -176.5(8)
C24 Eu1 N4 C2 68.7(9)
C1 Eu1 N4 C2 179.7(9)
Eu2 Eu1 N4 C2 129.3(8)
O1 Eu1 N4 C5 120.4(13)
N2 Eu1 N4 C5 11.3(12)
N3 Eu1 N4 C5 -161.9(15)
N5 Eu1 N4 C5 -83.8(14)
N6 Eu1 N4 C5 -62.0(13)
N1 Eu1 N4 C5 32.5(14)
C24 Eu1 N4 C5 -82.3(13)
C2 Eu1 N4 C5 -151.0(18)
C1 Eu1 N4 C5 28.7(13)
Eu2 Eu1 N4 C5 -21.7(14)
C42 Si3 N5 C24 -27.4(15)
C41 Si3 N5 C24 95.0(14)
C43 Si3 N5 C24 -147.6(13)
C42 Si3 N5 Eu1 92.3(9)
C41 Si3 N5 Eu1 -145.3(9)
C43 Si3 N5 Eu1 -27.9(10)
C42 Si3 N5 Eu2 -159.4(7)
C41 Si3 N5 Eu2 -37.0(10)
C43 Si3 N5 Eu2 80.4(9)
N4 Eu1 N5 C24 3.1(12)
O1 Eu1 N5 C24 154.7(9)
N2 Eu1 N5 C24 -76.9(10)
N3 Eu1 N5 C24 57.7(10)
N6 Eu1 N5 C24 -26.3(9)
N1 Eu1 N5 C24 -123.9(9)
C2 Eu1 N5 C24 30.3(11)
C1 Eu1 N5 C24 -103.1(9)
Eu2 Eu1 N5 C24 -88.7(9)
N4 Eu1 N5 Si3 -134.2(7)
O1 Eu1 N5 Si3 17.4(9)
N2 Eu1 N5 Si3 145.7(7)
N3 Eu1 N5 Si3 -79.6(8)
N6 Eu1 N5 Si3 -163.7(10)
N1 Eu1 N5 Si3 98.8(8)
C24 Eu1 N5 Si3 -137.4(14)
C2 Eu1 N5 Si3 -107.0(7)
C1 Eu1 N5 Si3 119.5(7)
Eu2 Eu1 N5 Si3 134.0(8)
N4 Eu1 N5 Eu2 91.8(5)
O1 Eu1 N5 Eu2 -116.6(4)
N2 Eu1 N5 Eu2 11.7(3)
N3 Eu1 N5 Eu2 146.4(3)
N6 Eu1 N5 Eu2 62.4(4)
N1 Eu1 N5 Eu2 -35.2(3)
C24 Eu1 N5 Eu2 88.7(9)
C2 Eu1 N5 Eu2 119.0(4)
C1 Eu1 N5 Eu2 -14.5(3)
N8 Eu2 N5 C24 -11.2(8)
O2 Eu2 N5 C24 -107.8(7)
N6 Eu2 N5 C24 16.9(7)
N7 Eu2 N5 C24 -51.9(19)
N1 Eu2 N5 C24 124.9(7)
N2 Eu2 N5 C24 76.8(7)
C25 Eu2 N5 C24 -10.9(10)
C1 Eu2 N5 C24 101.4(7)
Eu1 Eu2 N5 C24 87.1(7)
N8 Eu2 N5 Si3 133.4(7)
O2 Eu2 N5 Si3 36.8(7)
N6 Eu2 N5 Si3 161.6(9)
N7 Eu2 N5 Si3 92.7(18)
N1 Eu2 N5 Si3 -90.5(7)
N2 Eu2 N5 Si3 -138.6(7)
C25 Eu2 N5 Si3 133.7(7)
C1 Eu2 N5 Si3 -113.9(7)
C24 Eu2 N5 Si3 144.6(12)
Eu1 Eu2 N5 Si3 -128.3(8)
N8 Eu2 N5 Eu1 -98.3(4)
O2 Eu2 N5 Eu1 165.1(3)
N6 Eu2 N5 Eu1 -70.2(4)
N7 Eu2 N5 Eu1 -139.0(16)
N1 Eu2 N5 Eu1 37.8(3)
N2 Eu2 N5 Eu1 -10.3(3)
C25 Eu2 N5 Eu1 -98.0(6)
C1 Eu2 N5 Eu1 14.3(3)
C24 Eu2 N5 Eu1 -87.1(7)
N8 Eu2 N6 C24 136.5(9)
O2 Eu2 N6 C24 47.1(9)
N7 Eu2 N6 C24 147.6(7)
N1 Eu2 N6 C24 -94.3(8)
N2 Eu2 N6 C24 -132.1(8)
N5 Eu2 N6 C24 -17.4(7)
C25 Eu2 N6 C24 146.3(8)
C1 Eu2 N6 C24 -119.9(8)
Eu1 Eu2 N6 C24 -82.9(8)
N8 Eu2 N6 C26 -8.2(11)
O2 Eu2 N6 C26 -97.6(12)
N7 Eu2 N6 C26 2.9(13)
N1 Eu2 N6 C26 121.0(11)
N2 Eu2 N6 C26 83.2(12)
N5 Eu2 N6 C26 -162.1(14)
C25 Eu2 N6 C26 1.6(12)
C1 Eu2 N6 C26 95.4(12)
C24 Eu2 N6 C26 -144.7(17)
Eu1 Eu2 N6 C26 132.4(13)
N8 Eu2 N6 Eu1 -140.7(4)
O2 Eu2 N6 Eu1 130.0(3)
N7 Eu2 N6 Eu1 -129.5(4)
N1 Eu2 N6 Eu1 -11.4(4)
N2 Eu2 N6 Eu1 -49.2(3)
N5 Eu2 N6 Eu1 65.4(4)
C25 Eu2 N6 Eu1 -130.8(3)
C1 Eu2 N6 Eu1 -37.0(3)
C24 Eu2 N6 Eu1 82.9(8)
N4 Eu1 N6 C24 -131.9(9)
O1 Eu1 N6 C24 33(3)
N2 Eu1 N6 C24 155.8(9)
N3 Eu1 N6 C24 -79.6(9)
N5 Eu1 N6 C24 26.9(8)
N1 Eu1 N6 C24 111.1(9)
C2 Eu1 N6 C24 -106.2(9)
C1 Eu1 N6 C24 137.3(9)
Eu2 Eu1 N6 C24 100.6(9)
N4 Eu1 N6 C26 -8.4(11)
O1 Eu1 N6 C26 156(2)
N2 Eu1 N6 C26 -80.7(12)
N3 Eu1 N6 C26 43.9(12)
N5 Eu1 N6 C26 150.4(13)
N1 Eu1 N6 C26 -125.4(11)
C24 Eu1 N6 C26 123.5(15)
C2 Eu1 N6 C26 17.3(11)
C1 Eu1 N6 C26 -99.2(11)
Eu2 Eu1 N6 C26 -135.9(12)
N4 Eu1 N6 Eu2 127.6(4)
O1 Eu1 N6 Eu2 -68(3)
N2 Eu1 N6 Eu2 55.2(3)
N3 Eu1 N6 Eu2 179.9(3)
N5 Eu1 N6 Eu2 -73.7(4)
N1 Eu1 N6 Eu2 10.5(3)
C24 Eu1 N6 Eu2 -100.6(9)
C2 Eu1 N6 Eu2 153.3(4)
C1 Eu1 N6 Eu2 36.7(3)
C44 Si4 N7 C25 57.6(16)
C45 Si4 N7 C25 -64.1(16)
C46 Si4 N7 C25 178.4(13)
C44 Si4 N7 Eu2 -136.2(10)
C45 Si4 N7 Eu2 102.1(12)
C46 Si4 N7 Eu2 -15.3(13)
N8 Eu2 N7 C25 10.5(7)
O2 Eu2 N7 C25 113.0(8)
N6 Eu2 N7 C25 -2.8(10)
N1 Eu2 N7 C25 -120.0(8)
N2 Eu2 N7 C25 -72.2(8)
N5 Eu2 N7 C25 57(2)
C1 Eu2 N7 C25 -97.3(8)
C24 Eu2 N7 C25 20.3(11)
Eu1 Eu2 N7 C25 -72.8(9)
N8 Eu2 N7 Si4 -159.1(12)
O2 Eu2 N7 Si4 -56.5(10)
N6 Eu2 N7 Si4 -172.3(9)
N1 Eu2 N7 Si4 70.4(11)
N2 Eu2 N7 Si4 118.3(10)
N5 Eu2 N7 Si4 -112.9(17)
C25 Eu2 N7 Si4 -169.6(16)
C1 Eu2 N7 Si4 93.1(10)
C24 Eu2 N7 Si4 -149.3(8)
Eu1 Eu2 N7 Si4 117.6(9)
O2 Eu2 N8 C25 -88.2(9)
N6 Eu2 N8 C25 158.0(9)
N7 Eu2 N8 C25 -10.8(8)
N1 Eu2 N8 C25 65.9(10)
N2 Eu2 N8 C25 86.3(9)
N5 Eu2 N8 C25 179.6(8)
C1 Eu2 N8 C25 68.3(9)
C24 Eu2 N8 C25 174.8(9)
Eu1 Eu2 N8 C25 125.7(8)
O2 Eu2 N8 C28 125.1(14)
N6 Eu2 N8 C28 11.4(13)
N7 Eu2 N8 C28 -157.5(16)
N1 Eu2 N8 C28 -80.8(15)
N2 Eu2 N8 C28 -60.4(14)
N5 Eu2 N8 C28 32.9(15)
C25 Eu2 N8 C28 -146.7(19)
C1 Eu2 N8 C28 -78.4(14)
C24 Eu2 N8 C28 28.1(14)
Eu1 Eu2 N8 C28 -21.0(15)
C3 N2 C1 N1 -175.7(12)
Eu1 N2 C1 N1 36.8(12)
Eu2 N2 C1 N1 -42.0(11)
C3 N2 C1 C6 -3(2)
Eu1 N2 C1 C6 -150.6(11)
Eu2 N2 C1 C6 130.6(11)
C3 N2 C1 Eu2 -133.7(13)
Eu1 N2 C1 Eu2 78.9(3)
C3 N2 C1 Eu1 147.5(14)
Eu2 N2 C1 Eu1 -78.9(3)
Si1 N1 C1 N2 175.5(10)
Eu2 N1 C1 N2 45.5(12)
Eu1 N1 C1 N2 -33.4(11)
Si1 N1 C1 C6 2.8(19)
Eu2 N1 C1 C6 -127.1(11)
Eu1 N1 C1 C6 153.9(11)
Si1 N1 C1 Eu2 130.0(13)
Eu1 N1 C1 Eu2 -79.0(3)
Si1 N1 C1 Eu1 -151.1(12)
Eu2 N1 C1 Eu1 79.0(3)
N8 Eu2 C1 N2 45.9(9)
O2 Eu2 C1 N2 175.6(8)
N6 Eu2 C1 N2 -27.8(8)
N7 Eu2 C1 N2 98.3(8)
N1 Eu2 C1 N2 -138.1(13)
N5 Eu2 C1 N2 -75.9(8)
C25 Eu2 C1 N2 70.8(9)
C24 Eu2 C1 N2 -49.9(8)
Eu1 Eu2 C1 N2 -62.8(7)
N8 Eu2 C1 N1 -175.9(8)
O2 Eu2 C1 N1 -46.3(12)
N6 Eu2 C1 N1 110.3(8)
N7 Eu2 C1 N1 -123.5(8)
N2 Eu2 C1 N1 138.1(13)
N5 Eu2 C1 N1 62.2(8)
C25 Eu2 C1 N1 -151.0(9)
C24 Eu2 C1 N1 88.2(8)
Eu1 Eu2 C1 N1 75.4(8)
N8 Eu2 C1 C6 -69.2(12)
O2 Eu2 C1 C6 60.5(14)
N6 Eu2 C1 C6 -142.9(12)
N7 Eu2 C1 C6 -16.8(12)
N1 Eu2 C1 C6 106.7(15)
N2 Eu2 C1 C6 -115.1(15)
N5 Eu2 C1 C6 169.0(12)
C25 Eu2 C1 C6 -44.3(12)
C24 Eu2 C1 C6 -165.0(12)
Eu1 Eu2 C1 C6 -177.9(13)
N8 Eu2 C1 Eu1 108.7(4)
O2 Eu2 C1 Eu1 -121.6(6)
N6 Eu2 C1 Eu1 34.9(3)
N7 Eu2 C1 Eu1 161.1(4)
N1 Eu2 C1 Eu1 -75.4(8)
N2 Eu2 C1 Eu1 62.8(7)
N5 Eu2 C1 Eu1 -13.1(3)
C25 Eu2 C1 Eu1 133.6(4)
C24 Eu2 C1 Eu1 12.8(3)
N4 Eu1 C1 N2 -42.1(8)
O1 Eu1 C1 N2 -142.8(8)
N3 Eu1 C1 N2 -56.1(10)
N5 Eu1 C1 N2 92.8(8)
N6 Eu1 C1 N2 45.6(8)
N1 Eu1 C1 N2 145.4(12)
C24 Eu1 C1 N2 64.5(8)
C2 Eu1 C1 N2 -42.0(9)
Eu2 Eu1 C1 N2 78.5(8)
N4 Eu1 C1 N1 172.5(7)
O1 Eu1 C1 N1 71.7(7)
N2 Eu1 C1 N1 -145.4(12)
N3 Eu1 C1 N1 158.5(7)
N5 Eu1 C1 N1 -52.6(7)
N6 Eu1 C1 N1 -99.8(7)
C24 Eu1 C1 N1 -80.9(7)
C2 Eu1 C1 N1 172.6(7)
Eu2 Eu1 C1 N1 -66.9(6)
N4 Eu1 C1 C6 56(2)
O1 Eu1 C1 C6 -45(2)
N2 Eu1 C1 C6 98(2)
N3 Eu1 C1 C6 42(2)
N5 Eu1 C1 C6 -169(2)
N6 Eu1 C1 C6 143(2)
N1 Eu1 C1 C6 -117(2)
C24 Eu1 C1 C6 162(2)
C2 Eu1 C1 C6 56(2)
Eu2 Eu1 C1 C6 176(2)
N4 Eu1 C1 Eu2 -120.6(3)
O1 Eu1 C1 Eu2 138.6(3)
N2 Eu1 C1 Eu2 -78.5(7)
N3 Eu1 C1 Eu2 -134.6(5)
N5 Eu1 C1 Eu2 14.3(3)
N6 Eu1 C1 Eu2 -32.9(3)
N1 Eu1 C1 Eu2 66.9(6)
C24 Eu1 C1 Eu2 -14.0(3)
C2 Eu1 C1 Eu2 -120.5(3)
C5 N4 C2 N3 176.9(11)
Eu1 N4 C2 N3 18.2(13)
C5 N4 C2 C12 -1(2)
Eu1 N4 C2 C12 -159.3(12)
C5 N4 C2 Eu1 158.7(13)
Si2 N3 C2 N4 161.4(10)
Eu1 N3 C2 N4 -17.0(12)
Si2 N3 C2 C12 -20.8(19)
Eu1 N3 C2 C12 160.8(11)
Si2 N3 C2 Eu1 178.4(13)
O1 Eu1 C2 N4 95.9(9)
N2 Eu1 C2 N4 -17.0(9)
N3 Eu1 C2 N4 161.3(13)
N5 Eu1 C2 N4 -128.9(8)
N6 Eu1 C2 N4 -89.9(9)
N1 Eu1 C2 N4 5.1(11)
C24 Eu1 C2 N4 -115.5(9)
C1 Eu1 C2 N4 -0.3(10)
Eu2 Eu1 C2 N4 -64.5(9)
N4 Eu1 C2 N3 -161.3(13)
O1 Eu1 C2 N3 -65.4(8)
N2 Eu1 C2 N3 -178.3(8)
N5 Eu1 C2 N3 69.8(8)
N6 Eu1 C2 N3 108.8(8)
N1 Eu1 C2 N3 -156.2(7)
C24 Eu1 C2 N3 83.2(8)
C1 Eu1 C2 N3 -161.6(7)
Eu2 Eu1 C2 N3 134.2(7)
N4 Eu1 C2 C12 104(4)
O1 Eu1 C2 C12 -161(4)
N2 Eu1 C2 C12 87(4)
N3 Eu1 C2 C12 -95(4)
N5 Eu1 C2 C12 -25(4)
N6 Eu1 C2 C12 14(4)
N1 Eu1 C2 C12 109(4)
C24 Eu1 C2 C12 -12(4)
C1 Eu1 C2 C12 103(4)
Eu2 Eu1 C2 C12 39(4)
C1 N2 C3 C4 -98.8(15)
Eu1 N2 C3 C4 36.0(16)
Eu2 N2 C3 C4 150.5(10)
N2 C3 C4 C5 -69.8(15)
C2 N4 C5 C4 170.9(12)
Eu1 N4 C5 C4 -41.8(17)
C3 C4 C5 N4 70.2(14)
N2 C1 C6 C11 -83.0(19)
N1 C1 C6 C11 89.4(18)
Eu2 C1 C6 C11 10(2)
Eu1 C1 C6 C11 -165.4(15)
N2 C1 C6 C7 97.2(17)
N1 C1 C6 C7 -90.3(16)
Eu2 C1 C6 C7 -169.9(10)
Eu1 C1 C6 C7 15(3)
C11 C6 C7 C8 -2(2)
C1 C6 C7 C8 178.0(14)
C6 C7 C8 C9 3(3)
C7 C8 C9 C10 -3(3)
C8 C9 C10 C11 3(3)
C7 C6 C11 C10 1(3)
C1 C6 C11 C10 -178.6(14)
C9 C10 C11 C6 -2(3)
N4 C2 C12 C13 90.3(19)
N3 C2 C12 C13 -87.2(17)
Eu1 C2 C12 C13 -1(5)
N4 C2 C12 C17 -90(2)
N3 C2 C12 C17 92.9(17)
Eu1 C2 C12 C17 179(3)
C17 C12 C13 C14 0(2)
C2 C12 C13 C14 179.7(15)
C12 C13 C14 C15 -4(2)
C13 C14 C15 C16 5(3)
C14 C15 C16 C17 -3(3)
C15 C16 C17 C12 -2(3)
C13 C12 C17 C16 3(3)
C2 C12 C17 C16 -176.9(16)
C26 N6 C24 N5 -178.4(12)
Eu2 N6 C24 N5 31.7(13)
Eu1 N6 C24 N5 -48.6(11)
C26 N6 C24 C29 4(2)
Eu2 N6 C24 C29 -146.0(12)
Eu1 N6 C24 C29 133.7(13)
C26 N6 C24 Eu1 -129.8(13)
Eu2 N6 C24 Eu1 80.3(4)
C26 N6 C24 Eu2 149.9(15)
Eu1 N6 C24 Eu2 -80.3(4)
Si3 N5 C24 N6 -174.8(10)
Eu1 N5 C24 N6 50.0(12)
Eu2 N5 C24 N6 -28.3(12)
Si3 N5 C24 C29 3(2)
Eu1 N5 C24 C29 -132.4(13)
Eu2 N5 C24 C29 149.4(13)
Si3 N5 C24 Eu1 135.2(12)
Eu2 N5 C24 Eu1 -78.2(3)
Si3 N5 C24 Eu2 -146.5(12)
Eu1 N5 C24 Eu2 78.2(3)
N4 Eu1 C24 N6 50.5(9)
O1 Eu1 C24 N6 -171.7(8)
N2 Eu1 C24 N6 -23.4(9)
N3 Eu1 C24 N6 102.2(9)
N5 Eu1 C24 N6 -131.9(15)
N1 Eu1 C24 N6 -73.1(8)
C2 Eu1 C24 N6 74.4(9)
C1 Eu1 C24 N6 -46.2(9)
Eu2 Eu1 C24 N6 -59.7(8)
N4 Eu1 C24 N5 -177.6(9)
O1 Eu1 C24 N5 -39.8(13)
N2 Eu1 C24 N5 108.5(9)
N3 Eu1 C24 N5 -125.9(9)
N6 Eu1 C24 N5 131.9(15)
N1 Eu1 C24 N5 58.8(10)
C2 Eu1 C24 N5 -153.7(9)
C1 Eu1 C24 N5 85.7(9)
Eu2 Eu1 C24 N5 72.2(9)
N4 Eu1 C24 C29 -63.2(14)
O1 Eu1 C24 C29 74.7(15)
N2 Eu1 C24 C29 -137.0(14)
N3 Eu1 C24 C29 -11.4(14)
N5 Eu1 C24 C29 114.4(19)
N6 Eu1 C24 C29 -113.6(16)
N1 Eu1 C24 C29 173.2(13)
C2 Eu1 C24 C29 -39.3(14)
C1 Eu1 C24 C29 -159.9(14)
Eu2 Eu1 C24 C29 -173.4(15)
N4 Eu1 C24 Eu2 110.2(3)
O1 Eu1 C24 Eu2 -111.9(7)
N2 Eu1 C24 Eu2 36.4(3)
N3 Eu1 C24 Eu2 162.0(3)
N5 Eu1 C24 Eu2 -72.2(9)
N6 Eu1 C24 Eu2 59.7(8)
N1 Eu1 C24 Eu2 -13.4(3)
C2 Eu1 C24 Eu2 134.1(3)
C1 Eu1 C24 Eu2 13.5(3)
N8 Eu2 C24 N6 -41.3(8)
O2 Eu2 C24 N6 -137.8(8)
N7 Eu2 C24 N6 -49.2(10)
N1 Eu2 C24 N6 91.4(8)
N2 Eu2 C24 N6 44.7(8)
N5 Eu2 C24 N6 148.7(12)
C25 Eu2 C24 N6 -38.6(9)
C1 Eu2 C24 N6 63.9(8)
Eu1 Eu2 C24 N6 77.2(8)
N8 Eu2 C24 N5 170.0(7)
O2 Eu2 C24 N5 73.5(7)
N6 Eu2 C24 N5 -148.7(12)
N7 Eu2 C24 N5 162.1(7)
N1 Eu2 C24 N5 -57.4(7)
N2 Eu2 C24 N5 -104.0(7)
C25 Eu2 C24 N5 172.7(6)
C1 Eu2 C24 N5 -84.8(7)
Eu1 Eu2 C24 N5 -71.6(6)
N8 Eu2 C24 C29 52.2(19)
O2 Eu2 C24 C29 -44.3(19)
N6 Eu2 C24 C29 94(2)
N7 Eu2 C24 C29 44(2)
N1 Eu2 C24 C29 -175.1(19)
N2 Eu2 C24 C29 138.3(19)
N5 Eu2 C24 C29 -118(2)
C25 Eu2 C24 C29 55(2)
C1 Eu2 C24 C29 157.4(19)
Eu1 Eu2 C24 C29 171(2)
N8 Eu2 C24 Eu1 -118.5(3)
O2 Eu2 C24 Eu1 145.0(3)
N6 Eu2 C24 Eu1 -77.2(8)
N7 Eu2 C24 Eu1 -126.4(5)
N1 Eu2 C24 Eu1 14.2(3)
N2 Eu2 C24 Eu1 -32.4(3)
N5 Eu2 C24 Eu1 71.6(6)
C25 Eu2 C24 Eu1 -115.8(3)
C1 Eu2 C24 Eu1 -13.3(3)
C28 N8 C25 N7 176.5(13)
Eu2 N8 C25 N7 20.0(15)
C28 N8 C25 C35 -2(2)
Eu2 N8 C25 C35 -158.9(13)
C28 N8 C25 Eu2 156.5(14)
Si4 N7 C25 N8 153.1(12)
Eu2 N7 C25 N8 -18.5(14)
Si4 N7 C25 C35 -28(2)
Eu2 N7 C25 C35 160.5(12)
Si4 N7 C25 Eu2 171.5(13)
O2 Eu2 C25 N8 94.4(9)
N6 Eu2 C25 N8 -21.2(9)
N7 Eu2 C25 N8 161.0(14)
N1 Eu2 C25 N8 -129.6(8)
N2 Eu2 C25 N8 -91.6(9)
N5 Eu2 C25 N8 -0.6(12)
C1 Eu2 C25 N8 -115.5(9)
C24 Eu2 C25 N8 -5.9(10)
Eu1 Eu2 C25 N8 -68.2(9)
N8 Eu2 C25 N7 -161.0(14)
O2 Eu2 C25 N7 -66.6(8)
N6 Eu2 C25 N7 177.7(8)
N1 Eu2 C25 N7 69.4(9)
N2 Eu2 C25 N7 107.4(8)
N5 Eu2 C25 N7 -161.6(7)
C1 Eu2 C25 N7 83.4(8)
C24 Eu2 C25 N7 -167.0(7)
Eu1 Eu2 C25 N7 130.8(7)
N8 Eu2 C25 C35 103(5)
O2 Eu2 C25 C35 -163(4)
N6 Eu2 C25 C35 82(4)
N7 Eu2 C25 C35 -96(4)
N1 Eu2 C25 C35 -27(4)
N2 Eu2 C25 C35 11(4)
N5 Eu2 C25 C35 102(4)
C1 Eu2 C25 C35 -12(4)
C24 Eu2 C25 C35 97(4)
Eu1 Eu2 C25 C35 35(4)
C24 N6 C26 C27 -104.1(15)
Eu2 N6 C26 C27 34.9(17)
Eu1 N6 C26 C27 149.0(9)
N6 C26 C27 C28 -73.1(15)
C25 N8 C28 C27 178.2(12)
Eu2 N8 C28 C27 -39.8(18)
C26 C27 C28 N8 73.2(15)
N6 C24 C29 C34 -82(2)
N5 C24 C29 C34 100.7(18)
Eu1 C24 C29 C34 10(2)
Eu2 C24 C29 C34 -156.6(14)
N6 C24 C29 C30 97.3(18)
N5 C24 C29 C30 -80(2)
Eu1 C24 C29 C30 -170.5(11)
Eu2 C24 C29 C30 23(3)
C34 C29 C30 C31 0(2)
C24 C29 C30 C31 -179.6(14)
C29 C30 C31 C32 1(3)
C30 C31 C32 C33 -1(3)
C31 C32 C33 C34 -1(3)
C32 C33 C34 C29 1(3)
C30 C29 C34 C33 -1(3)
C24 C29 C34 C33 178.4(15)
N8 C25 C35 C36 102(2)
N7 C25 C35 C36 -77(2)
Eu2 C25 C35 C36 10(5)
N8 C25 C35 C40 -77(2)
N7 C25 C35 C40 104(2)
Eu2 C25 C35 C40 -168(3)
C40 C35 C36 C37 -1(3)
C25 C35 C36 C37 179.6(17)
C35 C36 C37 C38 0(3)
C36 C37 C38 C39 2(3)
C37 C38 C39 C40 -3(3)
C38 C39 C40 C35 1(3)
C36 C35 C40 C39 0(3)
C25 C35 C40 C39 179.5(18)
C50 O1 C47 C48 -9(2)
Eu1 O1 C47 C48 -167.2(12)
O1 C47 C48 C49 30(2)
C47 C48 C49 C50 -36(2)
C47 O1 C50 C49 -14(2)
Eu1 O1 C50 C49 149.0(14)
C48 C49 C50 O1 31(2)
C54' O2 C51 C52 -24(7)
C54 O2 C51 C52 -40(7)
C51' O2 C51 C52 33(97)
Eu2 O2 C51 C52 171(2)
C54' O2 C54 C53 -117(15)
C51' O2 C54 C53 3(6)
C51 O2 C54 C53 6(6)
Eu2 O2 C54 C53 165(3)
O2 C54 C53 C52 29(5)
O2 C51 C52 C53 55(6)
C54 C53 C52 C51 -47(4)
C54' O2 C51' C52' 14(8)
C54 O2 C51' C52' -3(6)
C51 O2 C51' C52' -110(100)
Eu2 O2 C51' C52' -155(2)
C53' C52' C51' O2 -16(7)
C51' C52' C53' C54' 13(6)
C54 O2 C54' C53' 59(11)
C51' O2 C54' C53' -5(6)
C51 O2 C54' C53' -2(6)
Eu2 O2 C54' C53' 167(3)
C52' C53' C54' O2 -5(6)
